data_7103950
loop_
_publ_author_name
'Gerbino, Dar\'io C.'
'Hevia, Eva'
'Morales, Dolores'
'Clemente, M. Elena Navarro'
'P\'erez, Julio'
'Riera, Luc\'ia'
'Riera, V\'ictor'
'Miguel, Daniel'

_publ_section_title
;
 A new reactivity pattern of low-valent transition-metal hydroxo
 complexes: straightforward synthesis of hydrosulfido complexes via
 reaction with carbon disulfide
;
_journal_coden_ASTM CHCOFS
_journal_issue 3
_journal_name_full
;
 Chemical Communications (Cambridge, United Kingdom)
;
_journal_page_first 328
_journal_page_last 329
_journal_paper_doi 10.1039/b210860g
_journal_year 2003
_chemical_formula_sum 'C18 H16 Mo N2 O2 S'
_chemical_formula_weight 420.33
_space_group_IT_number 14
_symmetry_cell_setting monoclinic
_symmetry_space_group_name_Hall '-P 2yn'
_symmetry_space_group_name_H-M 'P 1 21/n 1'
_atom_sites_solution_hydrogens geom
_atom_sites_solution_primary direct
_atom_sites_solution_secondary difmap
_audit_creation_method SHELXL-97
_cell_angle_alpha 90.00
_cell_angle_beta 101.228(2)
_cell_angle_gamma 90.00
_cell_formula_units_Z 4
_cell_length_a 8.6005(10)
_cell_length_b 15.0923(17)
_cell_length_c 13.5883(15)
_cell_measurement_temperature 299(2)
_cell_volume 1730.0(3)
_computing_cell_refinement 'Bruker SMART'
_computing_data_collection 'Bruker SMART'
_computing_data_reduction 'Bruker SHELXTL'
_computing_molecular_graphics 'Bruker SHELXTL'
_computing_publication_material 'Bruker SHELXTL'
_computing_structure_refinement 'SHELXL-97 (Sheldrick, 1997)'
_computing_structure_solution 'SHELXS-97 (Sheldrick, 1990)'
_diffrn_ambient_temperature 299(2)
_diffrn_measured_fraction_theta_full 0.998
_diffrn_measured_fraction_theta_max 0.998
_diffrn_measurement_device_type 'CCD area detector'
_diffrn_measurement_method 'phi and omega scans'
_diffrn_radiation_monochromator graphite
_diffrn_radiation_source 'fine-focus sealed tube'
_diffrn_radiation_type MoK\a
_diffrn_radiation_wavelength 0.71073
_diffrn_reflns_av_R_equivalents 0.0236
_diffrn_reflns_av_sigmaI/netI 0.0241
_diffrn_reflns_limit_h_max 9
_diffrn_reflns_limit_h_min -9
_diffrn_reflns_limit_k_max 16
_diffrn_reflns_limit_k_min -16
_diffrn_reflns_limit_l_max 15
_diffrn_reflns_limit_l_min -14
_diffrn_reflns_number 7677
_diffrn_reflns_theta_full 23.28
_diffrn_reflns_theta_max 23.28
_diffrn_reflns_theta_min 2.04
_exptl_absorpt_coefficient_mu 0.891
_exptl_absorpt_correction_T_max 1.000000
_exptl_absorpt_correction_T_min 0.859004
_exptl_absorpt_correction_type SADABS
_exptl_crystal_colour RED_BLACK
_exptl_crystal_density_diffrn 1.614
_exptl_crystal_density_method 'not measured'
_exptl_crystal_description PRISM
_exptl_crystal_F_000 848
_exptl_crystal_size_max 0.14
_exptl_crystal_size_mid 0.16
_exptl_crystal_size_min 0.21
_refine_diff_density_max 0.800
_refine_diff_density_min -0.261
_refine_diff_density_rms 0.072
_refine_ls_extinction_method none
_refine_ls_goodness_of_fit_ref 1.000
_refine_ls_hydrogen_treatment mixed
_refine_ls_matrix_type full
_refine_ls_number_parameters 221
_refine_ls_number_reflns 2498
_refine_ls_number_restraints 0
_refine_ls_restrained_S_all 1.000
_refine_ls_R_factor_all 0.0370
_refine_ls_R_factor_gt 0.0296
_refine_ls_shift/su_max 0.001
_refine_ls_shift/su_mean 0.000
_refine_ls_structure_factor_coef Fsqd
_refine_ls_weighting_details 'calc w=1/[\s^2^(Fo^2^)+(0.0584P)^2^+0.0000P] where P=(Fo^2^+2Fc^2^)/3'
_refine_ls_weighting_scheme calc
_refine_ls_wR_factor_gt 0.0787
_refine_ls_wR_factor_ref 0.0829
_reflns_number_gt 2135
_reflns_number_total 2498
_reflns_threshold_expression >2sigma(I)
_cod_data_source_file b210860g.txt
_cod_data_source_block Compound_3_(lr39bm)
_cod_depositor_comments
;
The following automatic conversions were performed:
'_symmetry_cell_setting' value 'Monoclinic' changed to 'monoclinic'
according to '/home/saulius/struct/CIF-dictionaries/cif_core.dic'
dictionary named 'cif_core.dic' version 2.4.1 from 2010-06-29.

Automatic conversion script
Id: cif_fix_enum 1527 2010-12-29 10:47:43Z saulius 
;
_cod_original_sg_symbol_H-M P2(1)/n
_cod_database_code 7103950

loop_
_symmetry_equiv_pos_as_xyz
'x, y, z'
'-x+1/2, y+1/2, -z+1/2'
'-x, -y, -z'
'x-1/2, -y-1/2, z-1/2'

loop_
_atom_site_label
_atom_site_type_symbol
_atom_site_fract_x
_atom_site_fract_y
_atom_site_fract_z
_atom_site_U_iso_or_equiv
_atom_site_adp_type
_atom_site_occupancy
_atom_site_symmetry_multiplicity
_atom_site_calc_flag
_atom_site_refinement_flags
_atom_site_disorder_assembly
_atom_site_disorder_group
Mo1 Mo 0.16413(3) 0.291779(19) 0.77404(2) 0.04072(14) Uani 1 1 d . . .
S1 S -0.01309(13) 0.24354(7) 0.89017(7) 0.0566(3) Uani 1 1 d G . .
H1 H -0.0048 0.1786 0.8853 0.085 Uiso 1 1 d G . .
N1 N 0.1864(3) 0.41376(17) 0.87190(19) 0.0394(6) Uani 1 1 d . . .
N2 N -0.0443(3) 0.37921(18) 0.7121(2) 0.0435(7) Uani 1 1 d . . .
C1 C 0.3257(5) 0.2135(2) 0.8503(3) 0.0525(9) Uani 1 1 d . . .
O1 O 0.4181(4) 0.1644(2) 0.8941(2) 0.0795(9) Uani 1 1 d . . .
C2 C 0.1020(4) 0.1806(3) 0.7017(3) 0.0522(9) Uani 1 1 d . . .
O2 O 0.0638(3) 0.1145(2) 0.6628(2) 0.0741(8) Uani 1 1 d . . .
C3 C 0.4119(5) 0.3374(3) 0.7501(3) 0.0613(10) Uani 1 1 d . . .
H3A H 0.4650 0.3823 0.7957 0.074 Uiso 1 1 calc R . .
H3B H 0.4824 0.2915 0.7345 0.074 Uiso 1 1 calc R . .
C4 C 0.2931(5) 0.3671(3) 0.6703(3) 0.0558(10) Uani 1 1 d . . .
C5 C 0.2119(5) 0.2986(3) 0.6115(3) 0.0610(11) Uani 1 1 d . . .
H5A H 0.2763 0.2516 0.5916 0.073 Uiso 1 1 calc R . .
H5B H 0.1235 0.3159 0.5593 0.073 Uiso 1 1 calc R . .
C6 C 0.2572(6) 0.4637(3) 0.6477(4) 0.0770(13) Uani 1 1 d . . .
H6A H 0.3293 0.4866 0.6082 0.116 Uiso 1 1 calc R . .
H6B H 0.2691 0.4962 0.7094 0.116 Uiso 1 1 calc R . .
H6C H 0.1504 0.4697 0.6110 0.116 Uiso 1 1 calc R . .
C11 C 0.2938(4) 0.4270(2) 0.9547(2) 0.0429(8) Uani 1 1 d . . .
H11 H 0.3713 0.3841 0.9740 0.052 Uiso 1 1 calc R . .
C12 C 0.2961(4) 0.5031(2) 1.0147(2) 0.0456(8) Uani 1 1 d . . .
H12 H 0.3725 0.5096 1.0730 0.055 Uiso 1 1 calc R . .
C13 C 0.1855(4) 0.5668(2) 0.9866(2) 0.0450(8) Uani 1 1 d . . .
H13 H 0.1869 0.6180 1.0249 0.054 Uiso 1 1 calc R . .
C14 C 0.0690(4) 0.5558(2) 0.8998(2) 0.0399(8) Uani 1 1 d . . .
C15 C -0.0530(4) 0.6196(2) 0.8651(3) 0.0475(8) Uani 1 1 d . . .
H15 H -0.0541 0.6726 0.8998 0.057 Uiso 1 1 calc R . .
C16 C -0.1662(4) 0.6041(2) 0.7832(3) 0.0531(9) Uani 1 1 d . . .
H16 H -0.2424 0.6472 0.7614 0.064 Uiso 1 1 calc R . .
C17 C -0.1705(4) 0.5217(3) 0.7292(2) 0.0490(9) Uani 1 1 d . . .
C18 C -0.2899(5) 0.4993(3) 0.6471(3) 0.0624(11) Uani 1 1 d . . .
H18 H -0.3708 0.5392 0.6233 0.075 Uiso 1 1 calc R . .
C19 C -0.2866(5) 0.4194(3) 0.6030(3) 0.0650(11) Uani 1 1 d . . .
H19 H -0.3680 0.4032 0.5505 0.078 Uiso 1 1 calc R . .
C20 C -0.1624(4) 0.3614(3) 0.6357(3) 0.0545(9) Uani 1 1 d . . .
H20 H -0.1615 0.3075 0.6026 0.065 Uiso 1 1 calc R . .
C21 C 0.0718(4) 0.4767(2) 0.8457(2) 0.0364(7) Uani 1 1 d . . .
C22 C -0.0504(4) 0.4585(2) 0.7596(2) 0.0405(8) Uani 1 1 d . . .

loop_
_atom_site_aniso_label
_atom_site_aniso_U_11
_atom_site_aniso_U_22
_atom_site_aniso_U_33
_atom_site_aniso_U_23
_atom_site_aniso_U_13
_atom_site_aniso_U_12
Mo1 0.0435(2) 0.0416(2) 0.0350(2) -0.00621(12) 0.00270(13) 0.00159(13)
S1 0.0668(6) 0.0550(6) 0.0496(6) -0.0057(5) 0.0158(5) -0.0130(5)
N1 0.0422(16) 0.0403(15) 0.0348(15) -0.0008(12) 0.0054(12) -0.0031(13)
N2 0.0446(16) 0.0465(17) 0.0374(15) -0.0021(13) 0.0032(13) -0.0003(13)
C1 0.057(2) 0.051(2) 0.045(2) -0.0100(18) 0.0007(19) -0.0014(19)
O1 0.081(2) 0.075(2) 0.072(2) 0.0036(17) -0.0122(16) 0.0244(18)
C2 0.047(2) 0.059(2) 0.050(2) -0.011(2) 0.0071(17) 0.0027(18)
O2 0.078(2) 0.0625(18) 0.078(2) -0.0371(16) 0.0076(16) -0.0109(15)
C3 0.052(2) 0.075(3) 0.059(3) -0.015(2) 0.0175(19) -0.006(2)
C4 0.058(2) 0.066(3) 0.048(2) 0.0005(19) 0.0234(19) 0.002(2)
C5 0.060(3) 0.078(3) 0.044(2) -0.0090(19) 0.0089(19) 0.008(2)
C6 0.091(3) 0.069(3) 0.081(3) 0.016(2) 0.042(3) 0.001(2)
C11 0.0415(18) 0.0443(19) 0.0414(19) 0.0009(15) 0.0042(15) -0.0020(15)
C12 0.052(2) 0.044(2) 0.0399(19) -0.0040(16) 0.0068(16) -0.0094(17)
C13 0.057(2) 0.0380(19) 0.044(2) -0.0082(15) 0.0195(17) -0.0104(17)
C14 0.0427(18) 0.0381(18) 0.0426(19) 0.0028(15) 0.0171(15) -0.0065(15)
C15 0.055(2) 0.0411(19) 0.050(2) -0.0017(16) 0.0196(18) 0.0003(17)
C16 0.051(2) 0.048(2) 0.063(3) 0.0068(19) 0.0166(19) 0.0106(17)
C17 0.044(2) 0.055(2) 0.049(2) 0.0095(17) 0.0101(16) 0.0025(17)
C18 0.049(2) 0.073(3) 0.061(3) 0.004(2) -0.0013(19) 0.010(2)
C19 0.051(2) 0.083(3) 0.053(2) -0.001(2) -0.0105(18) 0.000(2)
C20 0.057(2) 0.060(2) 0.043(2) -0.0057(17) -0.0005(17) -0.0022(19)
C21 0.0388(17) 0.0361(17) 0.0360(18) 0.0016(14) 0.0114(14) -0.0029(14)
C22 0.0405(18) 0.0441(19) 0.0382(18) 0.0059(15) 0.0109(14) 0.0012(15)

loop_
_atom_type_symbol
_atom_type_description
_atom_type_scat_dispersion_real
_atom_type_scat_dispersion_imag
_atom_type_scat_source
C C 0.0033 0.0016 'International Tables Vol C Tables 4.2.6.8 and 6.1.1.4'
H H 0.0000 0.0000 'International Tables Vol C Tables 4.2.6.8 and 6.1.1.4'
N N 0.0061 0.0033 'International Tables Vol C Tables 4.2.6.8 and 6.1.1.4'
O O 0.0106 0.0060 'International Tables Vol C Tables 4.2.6.8 and 6.1.1.4'
S S 0.1246 0.1234 'International Tables Vol C Tables 4.2.6.8 and 6.1.1.4'
Mo Mo -1.6832 0.6857 'International Tables Vol C Tables 4.2.6.8 and 6.1.1.4'

loop_
_geom_angle_atom_site_label_1
_geom_angle_atom_site_label_2
_geom_angle_atom_site_label_3
_geom_angle
_geom_angle_site_symmetry_1
_geom_angle_site_symmetry_3
_geom_angle_publ_flag
C1 Mo1 C2 81.10(15) . . ?
C1 Mo1 N2 168.95(13) . . ?
C2 Mo1 N2 101.19(13) . . ?
C1 Mo1 N1 102.15(12) . . ?
C2 Mo1 N1 167.05(13) . . ?
N2 Mo1 N1 73.28(10) . . ?
C1 Mo1 C4 104.43(16) . . ?
C2 Mo1 C4 103.65(15) . . ?
N2 Mo1 C4 85.63(12) . . ?
N1 Mo1 C4 87.80(12) . . ?
C1 Mo1 C3 71.14(16) . . ?
C2 Mo1 C3 110.52(15) . . ?
N2 Mo1 C3 117.36(14) . . ?
N1 Mo1 C3 82.30(12) . . ?
C4 Mo1 C3 35.83(14) . . ?
C1 Mo1 C5 106.88(15) . . ?
C2 Mo1 C5 69.14(15) . . ?
N2 Mo1 C5 83.93(12) . . ?
N1 Mo1 C5 120.86(12) . . ?
C4 Mo1 C5 35.67(14) . . ?
C3 Mo1 C5 61.14(14) . . ?
C1 Mo1 S1 87.00(12) . . ?
C2 Mo1 S1 85.84(11) . . ?
N2 Mo1 S1 82.42(8) . . ?
N1 Mo1 S1 81.85(7) . . ?
C4 Mo1 S1 166.02(10) . . ?
C3 Mo1 S1 149.50(11) . . ?
C5 Mo1 S1 148.46(11) . . ?
C11 N1 C21 117.7(3) . . ?
C11 N1 Mo1 126.1(2) . . ?
C21 N1 Mo1 116.09(19) . . ?
C20 N2 C22 116.9(3) . . ?
C20 N2 Mo1 127.1(2) . . ?
C22 N2 Mo1 116.0(2) . . ?
O1 C1 Mo1 177.5(3) . . ?
O2 C2 Mo1 177.3(4) . . ?
C4 C3 Mo1 69.8(2) . . ?
C5 C4 C3 114.0(4) . . ?
C5 C4 C6 122.4(4) . . ?
C3 C4 C6 123.6(4) . . ?
C5 C4 Mo1 74.6(2) . . ?
C3 C4 Mo1 74.4(2) . . ?
C6 C4 Mo1 120.5(3) . . ?
C4 C5 Mo1 69.7(2) . . ?
N1 C11 C12 123.0(3) . . ?
C13 C12 C11 119.1(3) . . ?
C12 C13 C14 120.1(3) . . ?
C13 C14 C21 117.4(3) . . ?
C13 C14 C15 123.7(3) . . ?
C21 C14 C15 119.0(3) . . ?
C16 C15 C14 121.3(3) . . ?
C15 C16 C17 120.8(3) . . ?
C18 C17 C22 116.9(3) . . ?
C18 C17 C16 123.7(3) . . ?
C22 C17 C16 119.4(3) . . ?
C19 C18 C17 119.6(4) . . ?
C18 C19 C20 120.3(4) . . ?
N2 C20 C19 123.0(4) . . ?
N1 C21 C14 122.7(3) . . ?
N1 C21 C22 117.1(3) . . ?
C14 C21 C22 120.2(3) . . ?
N2 C22 C17 123.2(3) . . ?
N2 C22 C21 117.5(3) . . ?
C17 C22 C21 119.2(3) . . ?

loop_
_geom_bond_atom_site_label_1
_geom_bond_atom_site_label_2
_geom_bond_distance
_geom_bond_site_symmetry_2
_geom_bond_publ_flag
Mo1 C1 1.960(4) . ?
Mo1 C2 1.965(4) . ?
Mo1 N2 2.253(3) . ?
Mo1 N1 2.257(3) . ?
Mo1 C4 2.263(4) . ?
Mo1 C3 2.322(4) . ?
Mo1 C5 2.326(4) . ?
Mo1 S1 2.5059(10) . ?
N1 C11 1.324(4) . ?
N1 C21 1.365(4) . ?
N2 C20 1.331(4) . ?
N2 C22 1.366(4) . ?
C1 O1 1.162(5) . ?
C2 O2 1.148(4) . ?
C3 C4 1.411(6) . ?
C4 C5 1.406(5) . ?
C4 C6 1.509(6) . ?
C11 C12 1.407(5) . ?
C12 C13 1.354(5) . ?
C13 C14 1.400(5) . ?
C14 C21 1.405(4) . ?
C14 C15 1.435(5) . ?
C15 C16 1.348(5) . ?
C16 C17 1.442(5) . ?
C17 C18 1.402(5) . ?
C17 C22 1.407(5) . ?
C18 C19 1.349(6) . ?
C19 C20 1.386(6) . ?
C21 C22 1.438(5) . ?
